data_7120413
loop_
_publ_author_name
'Li, Cheng-Peng'
'Zhou, Hang'
'Wang, Si'
'Chen, Jing'
'Wang, Zhongliang'
'Du, Miao'

_publ_section_title
;
 Highly efficient Cr2O72-- removal of a 3D metal--organic framework
 fabricated by tandem single-crystal to single-crystal transformations
 from a 1D coordination array
;
_journal_name_full 'Chem. Commun.'
_journal_paper_doi 10.1039/C7CC04527A
_journal_year 2017
_chemical_formula_sum 'C19 H14 Ag F3 N6 O3'
_chemical_formula_weight 539.23
_space_group_crystal_system monoclinic
_space_group_IT_number 14
_space_group_name_Hall '-P 2ybc'
_space_group_name_H-M_alt 'P 1 21/c 1'
_symmetry_space_group_name_Hall '-P 2ybc'
_symmetry_space_group_name_H-M 'P 1 21/c 1'
_atom_sites_solution_hydrogens mixed
_audit_creation_method SHELXL-2014/7
_audit_update_record
;
2016-09-27 deposited with the CCDC.
2017-07-10 downloaded from the CCDC.
;
_cell_angle_alpha 90
_cell_angle_beta 118.983(2)
_cell_angle_gamma 90
_cell_formula_units_Z 4
_cell_length_a 10.2840(4)
_cell_length_b 14.6472(6)
_cell_length_c 15.6111(5)
_cell_measurement_reflns_used 7708
_cell_measurement_temperature 296(2)
_cell_measurement_theta_max 27.92
_cell_measurement_theta_min 2.45
_cell_volume 2057.03(14)
_computing_cell_refinement 'Bruker SMART'
_computing_data_collection 'Bruker SMART'
_computing_data_reduction 'Bruker SAINT'
_computing_molecular_graphics 'Bruker SHELXTL'
_computing_publication_material 'Bruker SHELXTL'
_computing_structure_refinement 'SHELXL-2014/7 (Sheldrick, 2014)'
_computing_structure_solution 'Bruker SHELXTL'
_diffrn_ambient_temperature 296(2)
_diffrn_measured_fraction_theta_full 1.000
_diffrn_measured_fraction_theta_max 1.000
_diffrn_measurement_device_type 'CCD area detector'
_diffrn_measurement_method 'phi and omega scans'
_diffrn_radiation_type MoK\a
_diffrn_radiation_wavelength 0.71073
_diffrn_reflns_av_R_equivalents 0.0140
_diffrn_reflns_av_unetI/netI 0.0147
_diffrn_reflns_Laue_measured_fraction_full 1.000
_diffrn_reflns_Laue_measured_fraction_max 1.000
_diffrn_reflns_limit_h_max 12
_diffrn_reflns_limit_h_min -10
_diffrn_reflns_limit_k_max 15
_diffrn_reflns_limit_k_min -17
_diffrn_reflns_limit_l_max 18
_diffrn_reflns_limit_l_min -18
_diffrn_reflns_number 10334
_diffrn_reflns_point_group_measured_fraction_full 1.000
_diffrn_reflns_point_group_measured_fraction_max 1.000
_diffrn_reflns_theta_full 25.008
_diffrn_reflns_theta_max 25.008
_diffrn_reflns_theta_min 2.039
_diffrn_source 'fine-focus sealed tube'
_exptl_absorpt_coefficient_mu 1.042
_exptl_absorpt_correction_T_max 0.8177
_exptl_absorpt_correction_T_min 0.8022
_exptl_absorpt_correction_type multi-scan
_exptl_absorpt_process_details SADABS
_exptl_crystal_colour COLOURLESS
_exptl_crystal_density_diffrn 1.741
_exptl_crystal_density_meas ?
_exptl_crystal_density_method 'not measured'
_exptl_crystal_description BLOCK
_exptl_crystal_F_000 1072
_exptl_crystal_size_max 0.220
_exptl_crystal_size_mid 0.210
_exptl_crystal_size_min 0.200
_refine_diff_density_max 1.696
_refine_diff_density_min -0.896
_refine_diff_density_rms 0.103
_refine_ls_extinction_method none
_refine_ls_goodness_of_fit_ref 1.051
_refine_ls_hydrogen_treatment constr
_refine_ls_matrix_type full
_refine_ls_number_parameters 308
_refine_ls_number_reflns 3634
_refine_ls_number_restraints 60
_refine_ls_restrained_S_all 1.093
_refine_ls_R_factor_all 0.0487
_refine_ls_R_factor_gt 0.0442
_refine_ls_shift/su_max 0.001
_refine_ls_shift/su_mean 0.000
_refine_ls_structure_factor_coef Fsqd
_refine_ls_weighting_details 'w=1/[\s^2^(Fo^2^)+(0.0729P)^2^+5.3992P] where P=(Fo^2^+2Fc^2^)/3'
_refine_ls_weighting_scheme calc
_refine_ls_wR_factor_gt 0.1264
_refine_ls_wR_factor_ref 0.1315
_reflns_Friedel_coverage 0.000
_reflns_number_gt 3232
_reflns_number_total 3634
_reflns_threshold_expression 'I > 2\s(I)'
_cod_data_source_file c7cc04527a2.cif
_cod_data_source_block 3
_cod_depositor_comments
;
The following automatic conversions were performed:

'_exptl_absorpt_correction_type' value 'MULTI-SCAN' changed to
'multi-scan' according to
/home/data/users/saulius/crontab/automatic-downloads/rss-feeds/RSC/lib/dictionaries/cif_core.dic
dictionary named 'cif_core.dic' version 2.4.2 from 2011-04-26.

'_exptl_crystal_density_meas' value 'NONE' was changed to '?' - the
value is perceived as not measured.

Automatic conversion script
Id: cif_fix_values 4973 2017-02-22 13:04:09Z antanas 
;
_cod_database_code 7120413
_shelx_shelxl_version_number 2014/7
_shelx_space_group_comment
;
The symmetry employed for this shelxl refinement is uniquely defined
by the following loop, which should always be used as a source of
symmetry information in preference to the above space-group names.
They are only intended as comments.
;
_shelx_estimated_absorpt_t_min 0.803
_shelx_estimated_absorpt_t_max 0.819

loop_
_space_group_symop_operation_xyz
'x, y, z'
'-x, y+1/2, -z+1/2'
'-x, -y, -z'
'x, -y-1/2, z-1/2'

loop_
_atom_site_label
_atom_site_type_symbol
_atom_site_fract_x
_atom_site_fract_y
_atom_site_fract_z
_atom_site_U_iso_or_equiv
_atom_site_adp_type
_atom_site_occupancy
_atom_site_site_symmetry_order
_atom_site_calc_flag
_atom_site_refinement_flags_posn
_atom_site_refinement_flags_adp
_atom_site_refinement_flags_occupancy
_atom_site_disorder_assembly
_atom_site_disorder_group
Ag1 Ag -0.34259(4) 0.50538(2) 0.59501(3) 0.03867(16) Uani 1 1 d . . . . .
F1 F 0.0453(10) 0.3353(5) 0.5498(6) 0.126(2) Uani 0.607(6) 1 d D U P A 1
F2 F 0.1141(11) 0.3106(7) 0.6996(6) 0.160(4) Uani 0.607(6) 1 d D U P A 1
F3 F -0.0951(8) 0.2622(7) 0.5897(7) 0.150(3) Uani 0.607(6) 1 d D U P A 1
F1' F 0.0281(13) 0.2523(9) 0.6935(7) 0.126(2) Uani 0.393(6) 1 d D U P A 2
F2' F 0.1690(12) 0.3299(8) 0.6631(9) 0.160(4) Uani 0.393(6) 1 d D U P A 2
F3' F -0.0573(11) 0.3301(8) 0.5671(10) 0.150(3) Uani 0.393(6) 1 d D U P A 2
O1 O 0.0381(12) 0.1562(8) 0.5172(6) 0.187(4) Uani 1 1 d . . . . .
O2 O 0.2247(7) 0.1584(4) 0.6601(6) 0.120(2) Uani 1 1 d . . . . .
N1 N -0.0663(4) 0.5251(3) 0.6885(3) 0.0433(9) Uani 1 1 d . . . . .
N2 N 0.2615(4) 0.5146(2) 0.5815(3) 0.0345(8) Uani 1 1 d . . . . .
N3 N 0.3514(4) 0.5556(2) 0.5496(3) 0.0341(7) Uani 1 1 d . . . . .
N4 N 0.3282(4) 0.6507(2) 0.6493(2) 0.0304(7) Uani 1 1 d . . . . .
N5 N 0.3510(4) 0.8806(2) 0.8172(3) 0.0381(8) Uani 1 1 d . . . . .
N6 N 0.6075(4) 0.6616(2) 0.5762(3) 0.0347(7) Uani 1 1 d . . . . .
C1 C 0.1664(4) 0.5559(3) 0.6946(3) 0.0315(8) Uani 1 1 d . . . . .
C2 C 0.0160(5) 0.5378(3) 0.6442(3) 0.0362(9) Uani 1 1 d . . . . .
H2 H -0.0305 0.5343 0.5762 0.043 Uiso 1 1 calc R U . . .
C3 C 0.0038(6) 0.5299(4) 0.7858(4) 0.0474(11) Uani 1 1 d . . . . .
H3 H -0.0522 0.5224 0.8175 0.057 Uiso 1 1 calc R U . . .
C4 C 0.1532(6) 0.5454(4) 0.8422(4) 0.0509(12) Uani 1 1 d . . . . .
H4 H 0.1973 0.5468 0.9101 0.061 Uiso 1 1 calc R U . . .
C5 C 0.2369(5) 0.5589(4) 0.7958(3) 0.0465(11) Uani 1 1 d . . . . .
H5 H 0.3386 0.5697 0.8319 0.056 Uiso 1 1 calc R U . . .
C6 C 0.2488(4) 0.5723(3) 0.6409(3) 0.0304(8) Uani 1 1 d . . . . .
C7 C 0.3915(4) 0.6359(3) 0.5908(3) 0.0295(8) Uani 1 1 d . . . . .
C8 C 0.4876(5) 0.6996(3) 0.5744(3) 0.0322(8) Uani 1 1 d . . . . .
C9 C 0.6981(5) 0.7169(3) 0.5609(4) 0.0461(11) Uani 1 1 d . . . . .
H9 H 0.7811 0.6916 0.5611 0.055 Uiso 1 1 calc R U . . .
C10 C 0.6745(6) 0.8090(3) 0.5448(4) 0.0560(13) Uani 1 1 d . . . . .
H10 H 0.7413 0.8452 0.5358 0.067 Uiso 1 1 calc R U . . .
C11 C 0.5510(6) 0.8466(3) 0.5424(4) 0.0546(13) Uani 1 1 d . . . . .
H11 H 0.5323 0.9088 0.5312 0.066 Uiso 1 1 calc R U . . .
C12 C 0.4547(6) 0.7914(3) 0.5567(4) 0.0451(11) Uani 1 1 d . . . . .
H12 H 0.3694 0.8154 0.5543 0.054 Uiso 1 1 calc R U . . .
C13 C 0.3378(4) 0.7297(3) 0.7066(3) 0.0302(8) Uani 1 1 d . . . . .
C14 C 0.2096(5) 0.7659(3) 0.6996(3) 0.0392(10) Uani 1 1 d . . . . .
H14 H 0.1171 0.7412 0.6570 0.047 Uiso 1 1 calc R U . . .
C15 C 0.2222(5) 0.8399(3) 0.7577(4) 0.0433(10) Uani 1 1 d . . . . .
H15 H 0.1361 0.8628 0.7552 0.052 Uiso 1 1 calc R U . . .
C16 C 0.4736(5) 0.8452(3) 0.8212(3) 0.0393(10) Uani 1 1 d . . . . .
H16 H 0.5642 0.8735 0.8611 0.047 Uiso 1 1 calc R U . . .
C17 C 0.4729(5) 0.7689(3) 0.7691(3) 0.0369(9) Uani 1 1 d . . . . .
H17 H 0.5610 0.7446 0.7759 0.044 Uiso 1 1 calc R U . . .
C18 C 0.1114(9) 0.1872(6) 0.5949(6) 0.0819(19) Uani 1 1 d . . . . .
C19 C 0.0551(7) 0.2677(5) 0.6163(5) 0.098(3) Uani 1 1 d D . . . .
O3 O 0.8188(13) 0.4549(7) 0.9374(7) 0.095(3) Uani 0.5 1 d . U P . .
H3A H 0.8534 0.4036 0.9653 0.143 Uiso 0.5 1 d R U P . .
H3B H 0.8718 0.5023 0.9637 0.143 Uiso 0.5 1 d R U P . .
O4 O 0.5722(12) 0.5343(8) 0.8362(10) 0.103(3) Uani 0.5 1 d . U P . .
H4A H 0.6254 0.4881 0.8536 0.154 Uiso 0.5 1 d R U P . .
H4B H 0.6449 0.5697 0.8489 0.154 Uiso 0.5 1 d R U P . .

loop_
_atom_site_aniso_label
_atom_site_aniso_U_11
_atom_site_aniso_U_22
_atom_site_aniso_U_33
_atom_site_aniso_U_23
_atom_site_aniso_U_13
_atom_site_aniso_U_12
Ag1 0.0464(2) 0.0312(2) 0.0489(3) 0.00525(13) 0.03139(19) 0.00244(13)
F1 0.158(5) 0.094(4) 0.139(5) 0.014(4) 0.083(4) 0.005(4)
F2 0.186(6) 0.145(5) 0.148(6) -0.037(5) 0.080(4) 0.035(5)
F3 0.129(5) 0.139(6) 0.177(6) 0.012(5) 0.071(4) 0.034(5)
F1' 0.158(5) 0.094(4) 0.139(5) 0.014(4) 0.083(4) 0.005(4)
F2' 0.186(6) 0.145(5) 0.148(6) -0.037(5) 0.080(4) 0.035(5)
F3' 0.129(5) 0.139(6) 0.177(6) 0.012(5) 0.071(4) 0.034(5)
O1 0.216(9) 0.218(11) 0.095(5) -0.052(6) 0.049(6) 0.017(8)
O2 0.079(4) 0.090(4) 0.187(7) 0.021(4) 0.063(4) 0.004(3)
N1 0.039(2) 0.048(2) 0.052(2) -0.0105(18) 0.0294(18) -0.0096(17)
N2 0.0407(19) 0.0304(17) 0.0402(19) -0.0063(14) 0.0258(16) -0.0050(14)
N3 0.0413(19) 0.0299(17) 0.0405(18) -0.0058(14) 0.0274(16) -0.0039(15)
N4 0.0334(17) 0.0261(16) 0.0381(17) -0.0064(13) 0.0225(15) -0.0028(13)
N5 0.047(2) 0.0314(18) 0.045(2) -0.0088(15) 0.0294(17) -0.0026(15)
N6 0.0379(18) 0.0310(18) 0.0428(19) -0.0014(15) 0.0255(16) -0.0035(15)
C1 0.036(2) 0.030(2) 0.038(2) -0.0028(16) 0.0243(18) -0.0019(16)
C2 0.038(2) 0.038(2) 0.039(2) -0.0047(18) 0.0231(19) -0.0046(18)
C3 0.062(3) 0.046(3) 0.056(3) -0.007(2) 0.045(3) -0.010(2)
C4 0.060(3) 0.063(3) 0.039(2) -0.004(2) 0.031(2) -0.010(3)
C5 0.042(2) 0.058(3) 0.040(2) -0.004(2) 0.020(2) -0.009(2)
C6 0.0302(19) 0.030(2) 0.034(2) -0.0040(16) 0.0181(16) -0.0036(16)
C7 0.032(2) 0.0260(19) 0.036(2) 0.0001(15) 0.0208(17) 0.0022(15)
C8 0.040(2) 0.028(2) 0.034(2) -0.0023(16) 0.0225(18) -0.0012(17)
C9 0.044(2) 0.045(3) 0.060(3) 0.000(2) 0.034(2) -0.006(2)
C10 0.066(3) 0.041(3) 0.074(3) 0.003(2) 0.044(3) -0.016(2)
C11 0.071(3) 0.030(2) 0.071(3) 0.006(2) 0.041(3) -0.002(2)
C12 0.056(3) 0.031(2) 0.056(3) 0.001(2) 0.034(2) 0.004(2)
C13 0.034(2) 0.0267(19) 0.036(2) -0.0041(16) 0.0218(17) -0.0007(15)
C14 0.033(2) 0.035(2) 0.053(3) -0.0109(19) 0.023(2) -0.0030(17)
C15 0.041(2) 0.035(2) 0.063(3) -0.011(2) 0.032(2) 0.0026(18)
C16 0.038(2) 0.038(2) 0.043(2) -0.0101(18) 0.0198(19) -0.0067(18)
C17 0.034(2) 0.036(2) 0.045(2) -0.0085(18) 0.0221(19) -0.0006(17)
C18 0.078(5) 0.086(5) 0.089(5) 0.011(4) 0.047(4) 0.001(4)
C19 0.099(6) 0.066(4) 0.155(8) 0.022(5) 0.082(6) 0.009(4)
O3 0.151(8) 0.076(5) 0.069(5) 0.005(4) 0.061(5) -0.014(5)
O4 0.080(5) 0.089(6) 0.156(8) -0.043(6) 0.071(6) -0.020(5)

loop_
_atom_type_symbol
_atom_type_description
_atom_type_scat_dispersion_real
_atom_type_scat_dispersion_imag
_atom_type_scat_source
C C 0.0033 0.0016 'International Tables Vol C Tables 4.2.6.8 and 6.1.1.4'
H H 0.0000 0.0000 'International Tables Vol C Tables 4.2.6.8 and 6.1.1.4'
Ag Ag -0.8971 1.1015 'International Tables Vol C Tables 4.2.6.8 and 6.1.1.4'
F F 0.0171 0.0103 'International Tables Vol C Tables 4.2.6.8 and 6.1.1.4'
N N 0.0061 0.0033 'International Tables Vol C Tables 4.2.6.8 and 6.1.1.4'
O O 0.0106 0.0060 'International Tables Vol C Tables 4.2.6.8 and 6.1.1.4'

loop_
_geom_angle_atom_site_label_1
_geom_angle_atom_site_label_2
_geom_angle_atom_site_label_3
_geom_angle
_geom_angle_site_symmetry_1
_geom_angle_site_symmetry_3
N5 Ag1 N6 141.41(12) 2_546 1_455
N5 Ag1 N3 105.63(12) 2_546 3_566
N6 Ag1 N3 110.03(12) 1_455 3_566
N5 Ag1 N1 95.93(14) 2_546 .
N6 Ag1 N1 94.50(13) 1_455 .
N3 Ag1 N1 96.14(12) 3_566 .
N5 Ag1 Ag1 101.62(10) 2_546 3_466
N6 Ag1 Ag1 82.42(9) 1_455 3_466
N3 Ag1 Ag1 62.74(9) 3_566 3_466
N1 Ag1 Ag1 155.45(9) . 3_466
C3 N1 C2 117.0(4) . .
C3 N1 Ag1 120.4(3) . .
C2 N1 Ag1 122.5(3) . .
C6 N2 N3 106.9(3) . .
C7 N3 N2 108.6(3) . .
C7 N3 Ag1 131.3(3) . 3_566
N2 N3 Ag1 116.9(2) . 3_566
C7 N4 C6 104.7(3) . .
C7 N4 C13 129.1(3) . .
C6 N4 C13 126.2(3) . .
C15 N5 C16 117.1(4) . .
C15 N5 Ag1 117.2(3) . 2_556
C16 N5 Ag1 125.8(3) . 2_556
C9 N6 C8 117.1(4) . .
C9 N6 Ag1 119.1(3) . 1_655
C8 N6 Ag1 123.7(3) . 1_655
C2 C1 C5 118.8(4) . .
C2 C1 C6 120.1(4) . .
C5 C1 C6 121.2(4) . .
N1 C2 C1 123.0(4) . .
N1 C2 H2 118.5 . .
C1 C2 H2 118.5 . .
N1 C3 C4 124.1(4) . .
N1 C3 H3 117.9 . .
C4 C3 H3 117.9 . .
C3 C4 C5 118.4(4) . .
C3 C4 H4 120.8 . .
C5 C4 H4 120.8 . .
C4 C5 C1 118.6(4) . .
C4 C5 H5 120.7 . .
C1 C5 H5 120.7 . .
N2 C6 N4 110.4(3) . .
N2 C6 C1 125.6(4) . .
N4 C6 C1 124.0(3) . .
N3 C7 N4 109.4(3) . .
N3 C7 C8 124.4(3) . .
N4 C7 C8 126.2(3) . .
N6 C8 C12 122.8(4) . .
N6 C8 C7 114.9(3) . .
C12 C8 C7 122.3(4) . .
N6 C9 C10 123.4(5) . .
N6 C9 H9 118.3 . .
C10 C9 H9 118.3 . .
C11 C10 C9 118.7(4) . .
C11 C10 H10 120.6 . .
C9 C10 H10 120.6 . .
C10 C11 C12 119.3(5) . .
C10 C11 H11 120.4 . .
C12 C11 H11 120.4 . .
C11 C12 C8 118.6(4) . .
C11 C12 H12 120.7 . .
C8 C12 H12 120.7 . .
C14 C13 C17 119.6(4) . .
C14 C13 N4 119.1(4) . .
C17 C13 N4 121.2(3) . .
C13 C14 C15 118.0(4) . .
C13 C14 H14 121.0 . .
C15 C14 H14 121.0 . .
N5 C15 C14 123.7(4) . .
N5 C15 H15 118.2 . .
C14 C15 H15 118.2 . .
N5 C16 C17 123.4(4) . .
N5 C16 H16 118.3 . .
C17 C16 H16 118.3 . .
C13 C17 C16 118.0(4) . .
C13 C17 H17 121.0 . .
C16 C17 H17 121.0 . .
O1 C18 O2 128.5(10) . .
O1 C18 C19 115.8(9) . .
O2 C18 C19 115.7(8) . .
F3' C19 F1' 97.2(6) . .
F3' C19 F2' 97.2(6) . .
F1' C19 F2' 97.1(6) . .
F2 C19 F3 103.8(6) . .
F2 C19 F1 103.3(6) . .
F3 C19 F1 98.6(5) . .
F2 C19 C18 126.1(8) . .
F3' C19 C18 138.2(10) . .
F1' C19 C18 110.3(8) . .
F2' C19 C18 109.5(8) . .
F3 C19 C18 113.6(7) . .
F1 C19 C18 107.6(7) . .
H3A O3 H3B 117.2 . .
H4A O4 H4B 93.2 . .

loop_
_geom_bond_atom_site_label_1
_geom_bond_atom_site_label_2
_geom_bond_distance
_geom_bond_site_symmetry_2
Ag1 N5 2.311(3) 2_546
Ag1 N6 2.332(3) 1_455
Ag1 N3 2.388(3) 3_566
Ag1 N1 2.504(4) .
Ag1 Ag1 3.1620(7) 3_466
F1 C19 1.402(7) .
F2 C19 1.300(8) .
F3 C19 1.394(8) .
F1' C19 1.3803(10) .
F2' C19 1.3805(11) .
F3' C19 1.3790(10) .
O1 C18 1.166(10) .
O2 C18 1.193(9) .
N1 C3 1.330(6) .
N1 C2 1.342(6) .
N2 C6 1.306(5) .
N2 N3 1.382(5) .
N3 C7 1.308(5) .
N3 Ag1 2.388(3) 3_566
N4 C7 1.372(5) .
N4 C6 1.379(5) .
N4 C13 1.436(5) .
N5 C15 1.334(6) .
N5 C16 1.337(6) .
N5 Ag1 2.311(3) 2_556
N6 C9 1.341(6) .
N6 C8 1.342(5) .
N6 Ag1 2.332(3) 1_655
C1 C2 1.379(6) .
C1 C5 1.383(6) .
C1 C6 1.473(5) .
C2 H2 0.9300 .
C3 C4 1.370(7) .
C3 H3 0.9300 .
C4 C5 1.381(7) .
C4 H4 0.9300 .
C5 H5 0.9300 .
C7 C8 1.469(5) .
C8 C12 1.381(6) .
C9 C10 1.371(7) .
C9 H9 0.9300 .
C10 C11 1.368(8) .
C10 H10 0.9300 .
C11 C12 1.378(7) .
C11 H11 0.9300 .
C12 H12 0.9300 .
C13 C14 1.376(6) .
C13 C17 1.377(6) .
C14 C15 1.379(6) .
C14 H14 0.9300 .
C15 H15 0.9300 .
C16 C17 1.381(6) .
C16 H16 0.9300 .
C17 H17 0.9300 .
C18 C19 1.423(10) .
O3 H3A 0.8556 .
O3 H3B 0.8540 .
O4 H4A 0.8289 .
O4 H4B 0.8508 .

loop_
_geom_torsion_atom_site_label_1
_geom_torsion_atom_site_label_2
_geom_torsion_atom_site_label_3
_geom_torsion_atom_site_label_4
_geom_torsion
_geom_torsion_site_symmetry_1
_geom_torsion_site_symmetry_4
C6 N2 N3 C7 0.5(5) . .
C6 N2 N3 Ag1 -161.7(3) . 3_566
C3 N1 C2 C1 -0.4(7) . .
Ag1 N1 C2 C1 174.8(3) . .
C5 C1 C2 N1 1.6(7) . .
C6 C1 C2 N1 -177.9(4) . .
C2 N1 C3 C4 -1.2(8) . .
Ag1 N1 C3 C4 -176.5(4) . .
N1 C3 C4 C5 1.5(9) . .
C3 C4 C5 C1 -0.2(8) . .
C2 C1 C5 C4 -1.3(7) . .
C6 C1 C5 C4 178.3(5) . .
N3 N2 C6 N4 0.0(5) . .
N3 N2 C6 C1 -177.9(4) . .
C7 N4 C6 N2 -0.5(4) . .
C13 N4 C6 N2 178.7(4) . .
C7 N4 C6 C1 177.5(4) . .
C13 N4 C6 C1 -3.3(6) . .
C2 C1 C6 N2 -60.1(6) . .
C5 C1 C6 N2 120.4(5) . .
C2 C1 C6 N4 122.2(4) . .
C5 C1 C6 N4 -57.3(6) . .
N2 N3 C7 N4 -0.8(5) . .
Ag1 N3 C7 N4 157.9(3) 3_566 .
N2 N3 C7 C8 -180.0(4) . .
Ag1 N3 C7 C8 -21.2(6) 3_566 .
C6 N4 C7 N3 0.8(4) . .
C13 N4 C7 N3 -178.4(4) . .
C6 N4 C7 C8 179.9(4) . .
C13 N4 C7 C8 0.7(7) . .
C9 N6 C8 C12 0.8(6) . .
Ag1 N6 C8 C12 -175.5(3) 1_655 .
C9 N6 C8 C7 179.5(4) . .
Ag1 N6 C8 C7 3.2(5) 1_655 .
N3 C7 C8 N6 -44.4(6) . .
N4 C7 C8 N6 136.6(4) . .
N3 C7 C8 C12 134.3(5) . .
N4 C7 C8 C12 -44.7(6) . .
C8 N6 C9 C10 0.7(7) . .
Ag1 N6 C9 C10 177.2(4) 1_655 .
N6 C9 C10 C11 -1.3(8) . .
C9 C10 C11 C12 0.4(9) . .
C10 C11 C12 C8 0.9(8) . .
N6 C8 C12 C11 -1.6(7) . .
C7 C8 C12 C11 179.8(4) . .
C7 N4 C13 C14 131.3(4) . .
C6 N4 C13 C14 -47.8(6) . .
C7 N4 C13 C17 -49.6(6) . .
C6 N4 C13 C17 131.4(4) . .
C17 C13 C14 C15 -1.2(7) . .
N4 C13 C14 C15 178.0(4) . .
C16 N5 C15 C14 -1.5(7) . .
Ag1 N5 C15 C14 178.9(4) 2_556 .
C13 C14 C15 N5 2.8(7) . .
C15 N5 C16 C17 -1.5(7) . .
Ag1 N5 C16 C17 178.2(3) 2_556 .
C14 C13 C17 C16 -1.4(6) . .
N4 C13 C17 C16 179.4(4) . .
N5 C16 C17 C13 2.9(7) . .
O1 C18 C19 F2 176.1(10) . .
O2 C18 C19 F2 -1.2(11) . .
O1 C18 C19 F3' -10.2(14) . .
O2 C18 C19 F3' 172.5(9) . .
O1 C18 C19 F1' 117.6(10) . .
O2 C18 C19 F1' -59.6(9) . .
O1 C18 C19 F2' -136.7(10) . .
O2 C18 C19 F2' 46.0(9) . .
O1 C18 C19 F3 46.2(11) . .
O2 C18 C19 F3 -131.0(8) . .
O1 C18 C19 F1 -61.8(10) . .
O2 C18 C19 F1 120.9(7) . .
